data_1543641
loop_
_publ_author_name
'Zhang, Lai-Bin'
'Lv, Jie-Li'
'Liu, Jun-Wei'

_publ_section_title
;
 Phthalide Derivatives with Anticoagulation Activities from Angelica
 sinensis.
;
_journal_issue 7
_journal_name_full 'Journal of natural products'
_journal_page_first 1857
_journal_page_last 1861
_journal_paper_doi 10.1021/acs.jnatprod.6b00080
_journal_volume 79
_journal_year 2016
_chemical_formula_moiety 'C36 H42 O6'
_chemical_formula_sum 'C36 H42 O6'
_chemical_formula_weight 570.69
_chemical_name_systematic
;
 ?
;
_space_group_crystal_system monoclinic
_space_group_IT_number 14
_space_group_name_Hall '-P 2ybc'
_space_group_name_H-M_alt 'P 1 21/c 1'
_symmetry_space_group_name_Hall '-P 2ybc'
_symmetry_space_group_name_H-M 'P 1 21/c 1'
_atom_sites_solution_hydrogens geom
_atom_sites_solution_primary direct
_audit_creation_date 2015-10-23
_audit_creation_method
;
Olex2 1.2
(compiled 2014.07.22 svn.r2960 for OlexSys, GUI svn.r4862)
;
_cell_angle_alpha 90
_cell_angle_beta 114.2340(10)
_cell_angle_gamma 90
_cell_formula_units_Z 4
_cell_length_a 12.9007(4)
_cell_length_b 22.9463(7)
_cell_length_c 11.5098(3)
_cell_measurement_reflns_used 7428
_cell_measurement_temperature 296(2)
_cell_measurement_theta_max 68.71
_cell_measurement_theta_min 3.76
_cell_volume 3106.92(16)
_computing_cell_refinement 'SAINT v7.68A (Bruker, 2009)'
_computing_data_reduction 'SAINT v7.68A (Bruker, 2009)'
_computing_molecular_graphics 'Olex2 (Dolomanov et al., 2009)'
_computing_publication_material 'Olex2 (Dolomanov et al., 2009)'
_computing_structure_refinement 'XL (Sheldrick, 2008)'
_computing_structure_solution 'ShelXS (Sheldrick, 2008)'
_diffrn_ambient_temperature 296.15
_diffrn_measured_fraction_theta_full 0.981
_diffrn_measured_fraction_theta_max 0.966
_diffrn_measurement_device_type 'Bruker APEX-II CCD'
_diffrn_measurement_method '\f and \w scans'
_diffrn_radiation_monochromator graphite
_diffrn_radiation_type CuK\a
_diffrn_radiation_wavelength 1.54178
_diffrn_reflns_av_R_equivalents 0.0374
_diffrn_reflns_av_unetI/netI 0.0357
_diffrn_reflns_Laue_measured_fraction_full 0.981
_diffrn_reflns_Laue_measured_fraction_max 0.966
_diffrn_reflns_limit_h_max 15
_diffrn_reflns_limit_h_min -15
_diffrn_reflns_limit_k_max 19
_diffrn_reflns_limit_k_min -26
_diffrn_reflns_limit_l_max 13
_diffrn_reflns_limit_l_min -13
_diffrn_reflns_number 23062
_diffrn_reflns_point_group_measured_fraction_full 0.981
_diffrn_reflns_point_group_measured_fraction_max 0.966
_diffrn_reflns_theta_full 67.679
_diffrn_reflns_theta_max 69.625
_diffrn_reflns_theta_min 3.757
_diffrn_standards_number 0
_exptl_absorpt_coefficient_mu 0.655
_exptl_absorpt_correction_T_max 0.7532
_exptl_absorpt_correction_T_min 0.6025
_exptl_absorpt_correction_type multi-scan
_exptl_absorpt_process_details
;
SADABS-2008/1 (Bruker,2008) was used for absorption correction.
wR2(int) was 0.1127 before and 0.0563 after correction.
The Ratio of minimum to maximum transmission is 0.7999.
The \l/2 correction factor is 0.0015.
;
_exptl_crystal_colour colourless
_exptl_crystal_colour_primary colourless
_exptl_crystal_density_diffrn 1.220
_exptl_crystal_description block
_exptl_crystal_F_000 1224
_exptl_crystal_size_max 0.25
_exptl_crystal_size_mid 0.15
_exptl_crystal_size_min 0.12
_refine_diff_density_max 0.192
_refine_diff_density_min -0.145
_refine_diff_density_rms 0.032
_refine_ls_extinction_coef 0.00193(19)
_refine_ls_extinction_expression Fc^*^=kFc[1+0.001xFc^2^\l^3^/sin(2\q)]^-1/4^
_refine_ls_extinction_method SHELXL
_refine_ls_goodness_of_fit_ref 1.040
_refine_ls_hydrogen_treatment constr
_refine_ls_matrix_type full
_refine_ls_number_parameters 383
_refine_ls_number_reflns 5642
_refine_ls_number_restraints 0
_refine_ls_restrained_S_all 1.040
_refine_ls_R_factor_all 0.0484
_refine_ls_R_factor_gt 0.0423
_refine_ls_shift/su_max 0.002
_refine_ls_shift/su_mean 0.000
_refine_ls_structure_factor_coef Fsqd
_refine_ls_weighting_details 'w=1/[\s^2^(Fo^2^)+(0.0606P)^2^+0.6195P] where P=(Fo^2^+2Fc^2^)/3'
_refine_ls_weighting_scheme calc
_refine_ls_wR_factor_gt 0.1173
_refine_ls_wR_factor_ref 0.1226
_reflns_Friedel_coverage 0.000
_reflns_number_gt 4854
_reflns_number_total 5642
_reflns_threshold_expression 'I > 2\s(I)'
_cod_data_source_file np6b00080_si_002.cif
_cod_data_source_block dm15785
_cod_depositor_comments 'Adding full bibliography for 1543640--1543641.cif.'
_cod_database_code 1543641
_shelxl_version_number 2014-3
_shelx_space_group_comment
;
The symmetry employed for this shelxl refinement is uniquely defined
by the following loop, which should always be used as a source of
symmetry information in preference to the above space-group names.
They are only intended as comments.
;
_shelx_estimated_absorpt_t_max 0.926
_shelx_estimated_absorpt_t_min 0.853
_olex2_refinement_description
;
1. Fixed Uiso
 At 1.2 times of:
  All C(H) groups, All C(H,H) groups
 At 1.5 times of:
  All C(H,H,H) groups
2.a Ternary CH refined with riding coordinates:
 C7(H7), C7"(H7"), C8'(H8'), C8(H8), C6(H6), C6"(H6")
2.b Secondary CH2 refined with riding coordinates:
 C5'(H5'A,H5'B), C4'(H4'A,H4'B), C9"(H9"A,H9"B), C10'(H10A,H10B), C9'(H9'A,
 H9'B), C4(H4A,H4B), C5(H5A,H5B), C4"(H4"A,H4"B), C5"(H5"A,H5"B), C9(H9A,H9B),
 C10(H10C,H10D), C10"(H10E,H10F)
2.c Aromatic/amide H refined with riding coordinates:
 C6'(H6'), C8"(H8"), C7'(H7')
2.d Idealised Me refined as rotating group:
 C11'(H11A,H11B,H11C), C11(H11D,H11E,H11F), C11"(H11G,H11H,H11I)
;
_olex2_submission_special_instructions 'No special instructions were received'

loop_
_space_group_symop_operation_xyz
'x, y, z'
'-x, y+1/2, -z+1/2'
'-x, -y, -z'
'x, -y-1/2, z-1/2'

loop_
_atom_site_label
_atom_site_type_symbol
_atom_site_fract_x
_atom_site_fract_y
_atom_site_fract_z
_atom_site_U_iso_or_equiv
_atom_site_adp_type
_atom_site_occupancy
_atom_site_site_symmetry_order
_atom_site_calc_flag
_atom_site_refinement_flags_posn
O2 O 0.17273(8) 0.69878(4) 0.75301(9) 0.0421(2) Uani 1 1 d .
O1 O 0.16483(10) 0.77123(5) 0.61863(11) 0.0563(3) Uani 1 1 d .
O2" O -0.25119(9) 0.68964(5) 0.40044(11) 0.0569(3) Uani 1 1 d .
O1" O -0.10715(11) 0.75361(5) 0.47533(12) 0.0634(3) Uani 1 1 d .
O2' O 0.32986(9) 0.56197(4) 0.82591(10) 0.0478(3) Uani 1 1 d .
O1' O 0.48474(13) 0.52623(7) 0.81002(16) 0.0876(5) Uani 1 1 d .
C6' C 0.61860(19) 0.69842(13) 0.9808(3) 0.0993(9) Uani 1 1 d .
H6' H 0.6881 0.7161 0.9974 0.119 Uiso 1 1 calc R
C5' C 0.5406(2) 0.72522(10) 1.0314(3) 0.0957(8) Uani 1 1 d .
H5'A H 0.5544 0.7669 1.0398 0.115 Uiso 1 1 calc R
H5'B H 0.5586 0.7098 1.1159 0.115 Uiso 1 1 calc R
C4' C 0.41539(17) 0.71497(8) 0.9498(2) 0.0721(5) Uani 1 1 d .
H4'A H 0.3718 0.7214 1.0001 0.087 Uiso 1 1 calc R
H4'B H 0.3890 0.7422 0.8791 0.087 Uiso 1 1 calc R
C3A' C 0.39812(13) 0.65427(7) 0.90052(15) 0.0506(4) Uani 1 1 d .
C3' C 0.29559(12) 0.61683(6) 0.86170(13) 0.0413(3) Uani 1 1 d .
C3 C 0.17950(11) 0.63612(6) 0.75144(13) 0.0385(3) Uani 1 1 d .
C3A C 0.15385(11) 0.62140(6) 0.61624(13) 0.0387(3) Uani 1 1 d .
C7A C 0.13596(11) 0.67026(6) 0.54809(13) 0.0394(3) Uani 1 1 d .
C7 C 0.11135(12) 0.67193(6) 0.41033(14) 0.0424(3) Uani 1 1 d .
H7 H 0.1699 0.6950 0.3977 0.051 Uiso 1 1 calc R
C7" C -0.00860(13) 0.68724(6) 0.30286(13) 0.0439(3) Uani 1 1 d .
H7" H -0.0102 0.7255 0.2641 0.053 Uiso 1 1 calc R
C7A" C -0.11043(13) 0.67637(6) 0.32884(13) 0.0435(3) Uani 1 1 d .
C3A" C -0.18734(13) 0.63384(7) 0.27778(14) 0.0474(3) Uani 1 1 d .
C3" C -0.27680(14) 0.64052(7) 0.32204(16) 0.0535(4) Uani 1 1 d .
C8" C -0.37060(16) 0.61014(9) 0.29821(19) 0.0684(5) Uani 1 1 d .
H8" H -0.3840 0.5778 0.2453 0.082 Uiso 1 1 calc R
C9" C -0.45703(18) 0.62409(11) 0.3505(2) 0.0826(6) Uani 1 1 d .
H9"A H -0.4374 0.6611 0.3951 0.099 Uiso 1 1 calc R
H9"B H -0.5308 0.6286 0.2801 0.099 Uiso 1 1 calc R
C11' C 0.2282(2) 0.49472(10) 1.1972(2) 0.0891(7) Uani 1 1 d .
H11A H 0.2222 0.4602 1.1478 0.134 Uiso 1 1 calc GR
H11B H 0.1780 0.4917 1.2396 0.134 Uiso 1 1 calc GR
H11C H 0.3050 0.4989 1.2595 0.134 Uiso 1 1 calc GR
C10' C 0.1960(2) 0.54726(9) 1.1104(2) 0.0800(6) Uani 1 1 d .
H10A H 0.1165 0.5441 1.0523 0.096 Uiso 1 1 calc R
H10B H 0.2045 0.5820 1.1615 0.096 Uiso 1 1 calc R
C9' C 0.26516(14) 0.55407(7) 1.03467(15) 0.0510(4) Uani 1 1 d .
H9'A H 0.2569 0.5193 0.9837 0.061 Uiso 1 1 calc R
H9'B H 0.3446 0.5575 1.0926 0.061 Uiso 1 1 calc R
C8' C 0.23179(12) 0.60664(6) 0.94750(13) 0.0433(3) Uani 1 1 d .
H8' H 0.2363 0.6418 0.9977 0.052 Uiso 1 1 calc R
C8 C 0.11770(12) 0.60643(6) 0.82700(13) 0.0408(3) Uani 1 1 d .
H8 H 0.0991 0.5662 0.7970 0.049 Uiso 1 1 calc R
C1 C 0.15666(12) 0.72009(6) 0.63529(14) 0.0414(3) Uani 1 1 d .
C4 C 0.14765(14) 0.56172(6) 0.56092(14) 0.0466(3) Uani 1 1 d .
H4A H 0.1188 0.5342 0.6045 0.056 Uiso 1 1 calc R
H4B H 0.2229 0.5491 0.5720 0.056 Uiso 1 1 calc R
C5 C 0.06886(14) 0.56340(6) 0.41929(14) 0.0473(3) Uani 1 1 d .
H5A H -0.0084 0.5703 0.4096 0.057 Uiso 1 1 calc R
H5B H 0.0707 0.5259 0.3814 0.057 Uiso 1 1 calc R
C6 C 0.10315(13) 0.61092(7) 0.34900(14) 0.0459(3) Uani 1 1 d .
H6 H 0.1726 0.6008 0.3386 0.055 Uiso 1 1 calc R
C6" C 0.01007(13) 0.63637(7) 0.22445(14) 0.0473(3) Uani 1 1 d .
H6" H 0.0479 0.6521 0.1728 0.057 Uiso 1 1 calc R
C1" C -0.14870(13) 0.71229(7) 0.40943(15) 0.0487(4) Uani 1 1 d .
C4" C -0.18117(14) 0.58726(7) 0.19069(15) 0.0539(4) Uani 1 1 d .
H4"A H -0.2553 0.5824 0.1211 0.065 Uiso 1 1 calc R
H4"B H -0.1604 0.5507 0.2368 0.065 Uiso 1 1 calc R
C5" C -0.09374(15) 0.60226(8) 0.13682(15) 0.0558(4) Uani 1 1 d .
H5"A H -0.0679 0.5662 0.1136 0.067 Uiso 1 1 calc R
H5"B H -0.1317 0.6246 0.0593 0.067 Uiso 1 1 calc R
C1' C 0.43932(14) 0.56645(8) 0.83688(17) 0.0582(4) Uani 1 1 d .
C7A' C 0.48071(14) 0.62473(8) 0.88429(17) 0.0606(4) Uani 1 1 d .
C7' C 0.59135(17) 0.65020(12) 0.9130(3) 0.0873(7) Uani 1 1 d .
H7' H 0.6417 0.6329 0.8843 0.105 Uiso 1 1 calc R
C9 C 0.01300(12) 0.63497(7) 0.82981(15) 0.0477(3) Uani 1 1 d .
H9A H 0.0309 0.6751 0.8575 0.057 Uiso 1 1 calc R
H9B H -0.0072 0.6150 0.8919 0.057 Uiso 1 1 calc R
C10 C -0.08847(13) 0.63425(8) 0.70193(16) 0.0578(4) Uani 1 1 d .
H10C H -0.0690 0.6554 0.6407 0.069 Uiso 1 1 calc R
H10D H -0.1044 0.5942 0.6728 0.069 Uiso 1 1 calc R
C11 C -0.19421(14) 0.66062(9) 0.70471(19) 0.0663(5) Uani 1 1 d .
H11D H -0.2090 0.6432 0.7723 0.100 Uiso 1 1 calc GR
H11E H -0.2574 0.6536 0.6248 0.100 Uiso 1 1 calc GR
H11F H -0.1837 0.7018 0.7188 0.100 Uiso 1 1 calc GR
C10" C -0.4656(3) 0.57884(13) 0.4393(3) 0.1022(8) Uani 1 1 d .
H10E H -0.3910 0.5725 0.5071 0.123 Uiso 1 1 calc R
H10F H -0.4906 0.5424 0.3934 0.123 Uiso 1 1 calc R
C11" C -0.5477(3) 0.59598(17) 0.4973(4) 0.1385(13) Uani 1 1 d .
H11G H -0.5148 0.6266 0.5584 0.208 Uiso 1 1 calc GR
H11H H -0.5627 0.5628 0.5389 0.208 Uiso 1 1 calc GR
H11I H -0.6175 0.6094 0.4314 0.208 Uiso 1 1 calc GR

loop_
_atom_site_aniso_label
_atom_site_aniso_U_11
_atom_site_aniso_U_22
_atom_site_aniso_U_33
_atom_site_aniso_U_23
_atom_site_aniso_U_13
_atom_site_aniso_U_12
O2 0.0488(5) 0.0334(5) 0.0437(5) -0.0021(4) 0.0186(4) 0.0029(4)
O1 0.0723(7) 0.0342(6) 0.0635(7) 0.0007(5) 0.0288(6) -0.0045(5)
O2" 0.0506(6) 0.0616(7) 0.0629(7) -0.0061(5) 0.0278(5) 0.0002(5)
O1" 0.0691(8) 0.0548(7) 0.0710(8) -0.0161(6) 0.0336(6) -0.0037(6)
O2' 0.0456(6) 0.0435(6) 0.0543(6) 0.0002(4) 0.0207(5) 0.0083(4)
O1' 0.0749(9) 0.0899(11) 0.1092(12) -0.0023(9) 0.0492(9) 0.0301(8)
C6' 0.0498(11) 0.0977(19) 0.128(2) 0.0364(16) 0.0139(13) -0.0172(12)
C5' 0.0749(14) 0.0628(13) 0.1100(18) 0.0108(12) -0.0021(13) -0.0222(11)
C4' 0.0639(11) 0.0553(11) 0.0782(12) 0.0015(9) 0.0099(9) -0.0125(9)
C3A' 0.0434(8) 0.0491(9) 0.0531(8) 0.0067(7) 0.0134(7) -0.0026(6)
C3' 0.0401(7) 0.0358(7) 0.0459(7) -0.0004(6) 0.0156(6) 0.0039(5)
C3 0.0404(7) 0.0322(7) 0.0427(7) -0.0001(5) 0.0171(6) 0.0024(5)
C3A 0.0371(7) 0.0372(7) 0.0435(7) -0.0009(6) 0.0184(6) 0.0012(5)
C7A 0.0384(7) 0.0368(7) 0.0454(7) -0.0005(6) 0.0196(6) -0.0014(5)
C7 0.0458(7) 0.0409(8) 0.0457(7) 0.0016(6) 0.0241(6) -0.0035(6)
C7" 0.0527(8) 0.0383(7) 0.0424(7) 0.0039(6) 0.0213(6) -0.0011(6)
C7A" 0.0475(8) 0.0391(8) 0.0438(7) 0.0039(6) 0.0185(6) 0.0037(6)
C3A" 0.0489(8) 0.0451(8) 0.0460(8) 0.0022(6) 0.0172(6) 0.0015(6)
C3" 0.0503(9) 0.0549(10) 0.0533(9) -0.0008(7) 0.0193(7) -0.0012(7)
C8" 0.0579(10) 0.0757(13) 0.0718(11) -0.0065(9) 0.0269(9) -0.0112(9)
C9" 0.0601(11) 0.1023(17) 0.0890(14) -0.0093(13) 0.0341(11) -0.0153(11)
C11' 0.133(2) 0.0717(14) 0.0851(14) 0.0230(11) 0.0671(15) 0.0119(13)
C10' 0.1116(17) 0.0697(13) 0.0850(14) 0.0228(11) 0.0669(13) 0.0254(12)
C9' 0.0550(9) 0.0501(9) 0.0471(8) 0.0048(7) 0.0201(7) 0.0079(7)
C8' 0.0442(7) 0.0416(8) 0.0425(7) -0.0011(6) 0.0163(6) 0.0041(6)
C8 0.0419(7) 0.0385(7) 0.0431(7) 0.0016(6) 0.0187(6) 0.0016(5)
C1 0.0405(7) 0.0365(8) 0.0478(8) 0.0012(6) 0.0186(6) 0.0004(5)
C4 0.0565(9) 0.0345(7) 0.0493(8) -0.0003(6) 0.0220(7) 0.0038(6)
C5 0.0561(9) 0.0362(8) 0.0488(8) -0.0045(6) 0.0208(7) 0.0014(6)
C6 0.0498(8) 0.0473(8) 0.0466(8) -0.0036(6) 0.0259(6) 0.0028(6)
C6" 0.0573(9) 0.0477(8) 0.0429(8) 0.0003(6) 0.0267(7) -0.0003(7)
C1" 0.0516(8) 0.0440(8) 0.0503(8) 0.0020(7) 0.0209(7) 0.0041(7)
C4" 0.0557(9) 0.0480(9) 0.0524(8) -0.0050(7) 0.0167(7) -0.0029(7)
C5" 0.0646(10) 0.0561(10) 0.0458(8) -0.0069(7) 0.0217(7) 0.0008(8)
C1' 0.0480(8) 0.0693(11) 0.0609(10) 0.0097(8) 0.0260(7) 0.0160(8)
C7A' 0.0418(8) 0.0725(12) 0.0653(10) 0.0142(9) 0.0197(7) 0.0024(8)
C7' 0.0459(10) 0.1089(19) 0.1039(17) 0.0276(15) 0.0275(11) -0.0022(11)
C9 0.0445(8) 0.0511(9) 0.0510(8) 0.0041(7) 0.0231(7) 0.0038(6)
C10 0.0447(8) 0.0705(11) 0.0574(9) 0.0000(8) 0.0202(7) 0.0012(7)
C11 0.0434(9) 0.0787(13) 0.0728(11) 0.0008(10) 0.0197(8) 0.0040(8)
C10" 0.112(2) 0.104(2) 0.1105(19) -0.0175(15) 0.0659(17) -0.0356(16)
C11" 0.148(3) 0.154(3) 0.162(3) -0.023(2) 0.113(3) -0.046(2)

loop_
_atom_type_symbol
_atom_type_description
_atom_type_scat_dispersion_real
_atom_type_scat_dispersion_imag
_atom_type_scat_source
C C 0.0181 0.0091 'International Tables Vol C Tables 4.2.6.8 and 6.1.1.4'
H H 0.0000 0.0000 'International Tables Vol C Tables 4.2.6.8 and 6.1.1.4'
O O 0.0492 0.0322 'International Tables Vol C Tables 4.2.6.8 and 6.1.1.4'

loop_
_geom_angle_atom_site_label_1
_geom_angle_atom_site_label_2
_geom_angle_atom_site_label_3
_geom_angle
C1 O2 C3 109.16(10)
C1" O2" C3" 108.47(12)
C1' O2' C3' 109.39(12)
C5' C6' H6' 119.3
C7' C6' H6' 119.3
C7' C6' C5' 121.4(2)
C6' C5' H5'A 108.7
C6' C5' H5'B 108.7
C6' C5' C4' 114.4(2)
H5'A C5' H5'B 107.6
C4' C5' H5'A 108.7
C4' C5' H5'B 108.7
C5' C4' H4'A 109.7
C5' C4' H4'B 109.7
H4'A C4' H4'B 108.2
C3A' C4' C5' 109.66(18)
C3A' C4' H4'A 109.7
C3A' C4' H4'B 109.7
C3' C3A' C4' 129.27(15)
C7A' C3A' C4' 121.64(16)
C7A' C3A' C3' 109.09(15)
O2' C3' C3A' 104.49(12)
O2' C3' C3 108.34(11)
O2' C3' C8' 110.85(11)
C3A' C3' C3 120.95(12)
C3A' C3' C8' 122.65(13)
C8' C3' C3 88.72(10)
O2 C3 C3' 108.19(11)
O2 C3 C3A 104.51(11)
O2 C3 C8 112.45(11)
C3A C3 C3' 120.46(11)
C3A C3 C8 122.59(12)
C8 C3 C3' 87.86(10)
C3 C3A C4 126.93(12)
C7A C3A C3 109.54(12)
C7A C3A C4 123.53(12)
C3A C7A C7 124.05(12)
C3A C7A C1 108.24(12)
C1 C7A C7 127.42(12)
C7A C7 H7 109.4
C7A C7 C7" 123.76(12)
C7A C7 C6 114.03(12)
C7" C7 H7 109.4
C6 C7 H7 109.4
C6 C7 C7" 88.99(11)
C7 C7" H7" 112.8
C7A" C7" C7 118.07(12)
C7A" C7" H7" 112.8
C7A" C7" C6" 110.62(12)
C6" C7" C7 87.25(11)
C6" C7" H7" 112.8
C3A" C7A" C7" 126.18(14)
C3A" C7A" C1" 107.73(14)
C1" C7A" C7" 126.00(13)
C7A" C3A" C3" 108.75(14)
C7A" C3A" C4" 125.59(15)
C3" C3A" C4" 125.66(14)
O2" C3" C3A" 107.54(13)
C8" C3" O2" 120.84(16)
C8" C3" C3A" 131.60(17)
C3" C8" H8" 117.6
C3" C8" C9" 124.75(19)
C9" C8" H8" 117.6
C8" C9" H9"A 108.8
C8" C9" H9"B 108.8
H9"A C9" H9"B 107.7
C10" C9" C8" 113.7(2)
C10" C9" H9"A 108.8
C10" C9" H9"B 108.8
H11A C11' H11B 109.5
H11A C11' H11C 109.5
H11B C11' H11C 109.5
C10' C11' H11A 109.5
C10' C11' H11B 109.5
C10' C11' H11C 109.5
C11' C10' H10A 108.8
C11' C10' H10B 108.8
H10A C10' H10B 107.7
C9' C10' C11' 113.70(17)
C9' C10' H10A 108.8
C9' C10' H10B 108.8
C10' C9' H9'A 108.9
C10' C9' H9'B 108.9
C10' C9' C8' 113.30(14)
H9'A C9' H9'B 107.7
C8' C9' H9'A 108.9
C8' C9' H9'B 108.9
C3' C8' H8' 109.5
C3' C8' C8 89.30(10)
C9' C8' C3' 117.66(12)
C9' C8' H8' 109.5
C9' C8' C8 119.77(13)
C8 C8' H8' 109.5
C3 C8 H8 108.8
C8' C8 C3 89.01(10)
C8' C8 H8 108.8
C9 C8 C3 119.25(12)
C9 C8 C8' 120.42(12)
C9 C8 H8 108.8
O2 C1 C7A 107.92(11)
O1 C1 O2 121.18(13)
O1 C1 C7A 130.82(14)
C3A C4 H4A 109.9
C3A C4 H4B 109.9
C3A C4 C5 109.06(12)
H4A C4 H4B 108.3
C5 C4 H4A 109.9
C5 C4 H4B 109.9
C4 C5 H5A 109.2
C4 C5 H5B 109.2
C4 C5 C6 111.89(13)
H5A C5 H5B 107.9
C6 C5 H5A 109.2
C6 C5 H5B 109.2
C7 C6 H6 112.0
C7 C6 C6" 87.89(11)
C5 C6 C7 112.56(11)
C5 C6 H6 112.0
C5 C6 C6" 118.28(13)
C6" C6 H6 112.0
C7" C6" C6 89.53(11)
C7" C6" H6" 108.0
C6 C6" H6" 108.0
C5" C6" C7" 117.88(13)
C5" C6" C6 123.62(14)
C5" C6" H6" 108.0
O2" C1" C7A" 107.47(13)
O1" C1" O2" 120.74(14)
O1" C1" C7A" 131.78(15)
C3A" C4" H4"A 109.4
C3A" C4" H4"B 109.4
C3A" C4" C5" 111.25(14)
H4"A C4" H4"B 108.0
C5" C4" H4"A 109.4
C5" C4" H4"B 109.4
C6" C5" C4" 116.17(13)
C6" C5" H5"A 108.2
C6" C5" H5"B 108.2
C4" C5" H5"A 108.2
C4" C5" H5"B 108.2
H5"A C5" H5"B 107.4
O2' C1' C7A' 107.97(14)
O1' C1' O2' 120.85(18)
O1' C1' C7A' 131.18(18)
C3A' C7A' C1' 109.02(15)
C3A' C7A' C7' 122.0(2)
C7' C7A' C1' 129.01(19)
C6' C7' C7A' 118.2(2)
C6' C7' H7' 120.9
C7A' C7' H7' 120.9
C8 C9 H9A 108.9
C8 C9 H9B 108.9
C8 C9 C10 113.40(13)
H9A C9 H9B 107.7
C10 C9 H9A 108.9
C10 C9 H9B 108.9
C9 C10 H10C 108.8
C9 C10 H10D 108.8
H10C C10 H10D 107.7
C11 C10 C9 113.83(15)
C11 C10 H10C 108.8
C11 C10 H10D 108.8
C10 C11 H11D 109.5
C10 C11 H11E 109.5
C10 C11 H11F 109.5
H11D C11 H11E 109.5
H11D C11 H11F 109.5
H11E C11 H11F 109.5
C9" C10" H10E 109.1
C9" C10" H10F 109.1
C9" C10" C11" 112.5(3)
H10E C10" H10F 107.8
C11" C10" H10E 109.1
C11" C10" H10F 109.1
C10" C11" H11G 109.5
C10" C11" H11H 109.5
C10" C11" H11I 109.5
H11G C11" H11H 109.5
H11G C11" H11I 109.5
H11H C11" H11I 109.5

loop_
_geom_bond_atom_site_label_1
_geom_bond_atom_site_label_2
_geom_bond_distance
O2 C3 1.4410(16)
O2 C1 1.3738(17)
O1 C1 1.2008(17)
O2" C3" 1.396(2)
O2" C1" 1.3845(19)
O1" C1" 1.1949(19)
O2' C3' 1.4491(16)
O2' C1' 1.369(2)
O1' C1' 1.200(2)
C6' H6' 0.9300
C6' C5' 1.487(4)
C6' C7' 1.316(4)
C5' H5'A 0.9700
C5' H5'B 0.9700
C5' C4' 1.517(3)
C4' H4'A 0.9700
C4' H4'B 0.9700
C4' C3A' 1.486(2)
C3A' C3' 1.484(2)
C3A' C7A' 1.339(2)
C3' C3 1.5776(18)
C3' C8' 1.541(2)
C3 C3A 1.4907(19)
C3 C8 1.5573(19)
C3A C7A 1.3329(19)
C3A C4 1.4986(19)
C7A C7 1.484(2)
C7A C1 1.4718(19)
C7 H7 0.9800
C7 C7" 1.574(2)
C7 C6 1.552(2)
C7" H7" 0.9800
C7" C7A" 1.483(2)
C7" C6" 1.553(2)
C7A" C3A" 1.343(2)
C7A" C1" 1.469(2)
C3A" C3" 1.448(2)
C3A" C4" 1.490(2)
C3" C8" 1.324(2)
C8" H8" 0.9300
C8" C9" 1.503(3)
C9" H9"A 0.9700
C9" H9"B 0.9700
C9" C10" 1.492(3)
C11' H11A 0.9600
C11' H11B 0.9600
C11' H11C 0.9600
C11' C10' 1.511(3)
C10' H10A 0.9700
C10' H10B 0.9700
C10' C9' 1.490(2)
C9' H9'A 0.9700
C9' H9'B 0.9700
C9' C8' 1.514(2)
C8' H8' 0.9800
C8' C8 1.5537(19)
C8 H8 0.9800
C8 C9 1.513(2)
C4 H4A 0.9700
C4 H4B 0.9700
C4 C5 1.527(2)
C5 H5A 0.9700
C5 H5B 0.9700
C5 C6 1.527(2)
C6 H6 0.9800
C6 C6" 1.557(2)
C6" H6" 0.9800
C6" C5" 1.521(2)
C4" H4"A 0.9700
C4" H4"B 0.9700
C4" C5" 1.533(2)
C5" H5"A 0.9700
C5" H5"B 0.9700
C1' C7A' 1.460(3)
C7A' C7' 1.449(3)
C7' H7' 0.9300
C9 H9A 0.9700
C9 H9B 0.9700
C9 C10 1.516(2)
C10 H10C 0.9700
C10 H10D 0.9700
C10 C11 1.505(2)
C11 H11D 0.9600
C11 H11E 0.9600
C11 H11F 0.9600
C10" H10E 0.9700
C10" H10F 0.9700
C10" C11" 1.517(4)
C11" H11G 0.9600
C11" H11H 0.9600
C11" H11I 0.9600

loop_
_geom_torsion_atom_site_label_1
_geom_torsion_atom_site_label_2
_geom_torsion_atom_site_label_3
_geom_torsion_atom_site_label_4
_geom_torsion
O2 C3 C3A C7A 0.81(14)
O2 C3 C3A C4 -178.93(13)
O2 C3 C8 C8' -92.01(12)
O2 C3 C8 C9 32.79(17)
O2" C3" C8" C9" -0.1(3)
O2' C3' C3 O2 -152.43(11)
O2' C3' C3 C3A -32.49(16)
O2' C3' C3 C8 94.62(11)
O2' C3' C8' C9' 31.47(17)
O2' C3' C8' C8 -92.18(12)
O2' C1' C7A' C3A' -0.3(2)
O2' C1' C7A' C7' 179.16(18)
O1' C1' C7A' C3A' -179.8(2)
O1' C1' C7A' C7' -0.3(3)
C6' C5' C4' C3A' 40.0(3)
C5' C6' C7' C7A' 2.4(4)
C5' C4' C3A' C3' 153.82(19)
C5' C4' C3A' C7A' -26.5(3)
C4' C3A' C3' O2' -178.28(16)
C4' C3A' C3' C3 59.5(2)
C4' C3A' C3' C8' -51.2(2)
C4' C3A' C7A' C1' 179.16(16)
C4' C3A' C7A' C7' -0.4(3)
C3A' C3' C3 O2 -32.02(17)
C3A' C3' C3 C3A 87.92(17)
C3A' C3' C3 C8 -144.97(14)
C3A' C3' C8' C9' -92.72(17)
C3A' C3' C8' C8 143.62(13)
C3A' C7A' C7' C6' 14.2(3)
C3' O2' C1' O1' -178.82(16)
C3' O2' C1' C7A' 1.61(17)
C3' C3A' C7A' C1' -1.09(19)
C3' C3A' C7A' C7' 179.40(17)
C3' C3 C3A C7A -120.94(13)
C3' C3 C3A C4 59.32(19)
C3' C3 C8 C8' 16.81(10)
C3' C3 C8 C9 141.61(13)
C3' C8' C8 C3 -17.21(10)
C3' C8' C8 C9 -141.03(13)
C3 O2 C1 O1 -169.10(13)
C3 O2 C1 C7A 8.13(14)
C3 C3' C8' C9' 140.64(13)
C3 C3' C8' C8 16.98(10)
C3 C3A C7A C7 178.24(12)
C3 C3A C7A C1 3.99(15)
C3 C3A C4 C5 153.77(13)
C3 C8 C9 C10 68.35(18)
C3A C3 C8 C8' 142.12(13)
C3A C3 C8 C9 -93.07(17)
C3A C7A C7 C7" 108.27(17)
C3A C7A C7 C6 2.3(2)
C3A C7A C1 O2 -7.64(15)
C3A C7A C1 O1 169.23(16)
C3A C4 C5 C6 53.17(16)
C7A C3A C4 C5 -25.94(19)
C7A C7 C7" C7A" -25.5(2)
C7A C7 C7" C6" -137.42(14)
C7A C7 C6 C5 25.84(17)
C7A C7 C6 C6" 145.72(12)
C7 C7A C1 O2 178.36(13)
C7 C7A C1 O1 -4.8(2)
C7 C7" C7A" C3A" -107.61(17)
C7 C7" C7A" C1" 76.15(18)
C7 C7" C6" C6 18.79(10)
C7 C7" C6" C5" 147.25(13)
C7 C6 C6" C7" -19.05(11)
C7 C6 C6" C5" -142.84(14)
C7" C7 C6 C5 -101.07(13)
C7" C7 C6 C6" 18.80(10)
C7" C7A" C3A" C3" -176.62(14)
C7" C7A" C3A" C4" 3.8(2)
C7" C7A" C1" O2" 175.51(13)
C7" C7A" C1" O1" -5.2(3)
C7" C6" C5" C4" -42.2(2)
C7A" C7" C6" C6 -100.24(13)
C7A" C7" C6" C5" 28.23(18)
C7A" C3A" C3" O2" 0.99(18)
C7A" C3A" C3" C8" 179.48(19)
C7A" C3A" C4" C5" -15.2(2)
C3A" C7A" C1" O2" -1.30(16)
C3A" C7A" C1" O1" 178.01(17)
C3A" C3" C8" C9" -178.47(19)
C3A" C4" C5" C6" 33.2(2)
C3" O2" C1" O1" -177.49(15)
C3" O2" C1" C7A" 1.91(16)
C3" C3A" C4" C5" 165.22(15)
C3" C8" C9" C10" -114.6(3)
C8" C9" C10" C11" 176.2(2)
C11' C10' C9' C8' 179.71(19)
C10' C9' C8' C3' -178.22(16)
C10' C9' C8' C8 -71.7(2)
C9' C8' C8 C3 -139.06(13)
C9' C8' C8 C9 97.12(17)
C8' C3' C3 O2 96.00(11)
C8' C3' C3 C3A -144.06(13)
C8' C3' C3 C8 -16.95(10)
C8' C8 C9 C10 176.15(14)
C8 C3 C3A C7A 130.13(13)
C8 C3 C3A C4 -49.6(2)
C8 C9 C10 C11 177.95(15)
C1 O2 C3 C3' 123.85(11)
C1 O2 C3 C3A -5.66(14)
C1 O2 C3 C8 -140.81(11)
C1 C7A C7 C7" -78.61(19)
C1 C7A C7 C6 175.44(13)
C4 C3A C7A C7 -2.0(2)
C4 C3A C7A C1 -176.26(13)
C4 C5 C6 C7 -54.54(17)
C4 C5 C6 C6" -154.81(13)
C5 C6 C6" C7" 95.54(14)
C5 C6 C6" C5" -28.2(2)
C6 C7 C7" C7A" 93.10(14)
C6 C7 C7" C6" -18.86(10)
C6 C6" C5" C4" 67.7(2)
C6" C7" C7A" C3A" -9.4(2)
C6" C7" C7A" C1" 174.35(13)
C1" O2" C3" C3A" -1.81(17)
C1" O2" C3" C8" 179.51(17)
C1" C7A" C3A" C3" 0.18(17)
C1" C7A" C3A" C4" -179.44(14)
C4" C3A" C3" O2" -179.39(14)
C4" C3A" C3" C8" -0.9(3)
C1' O2' C3' C3A' -2.19(15)
C1' O2' C3' C3 128.00(12)
C1' O2' C3' C8' -136.19(12)
C1' C7A' C7' C6' -165.2(2)
C7A' C3A' C3' O2' 2.00(17)
C7A' C3A' C3' C3 -120.27(15)
C7A' C3A' C3' C8' 129.03(15)
C7' C6' C5' C4' -30.5(3)
